data_2214140
loop_
_publ_author_name
'Xiong, Ren-Gen'

_publ_section_title
;
 1,2-Bis(4-nitrobenzoyl)-3,4-bis(4-nitrophenyl)cyclobutane
;
_journal_coeditor_code CV2260
_journal_issue 7
_journal_name_full 'Acta Crystallographica Section E'
_journal_page_first o3265
_journal_page_last o3265
_journal_paper_doi 10.1107/S1600536807028954
_journal_volume 63
_journal_year 2007
_chemical_formula_iupac 'C30 H20 N4 O10'
_chemical_formula_moiety 'C30 H20 N4 O10'
_chemical_formula_sum 'C30 H20 N4 O10'
_chemical_formula_weight 596.50
_chemical_name_systematic
;
1,2-Bis(4-nitrobenzoyl)-3,4-bis(4-nitrophenyl)cyclobutane
;
_space_group_IT_number 14
_symmetry_cell_setting monoclinic
_symmetry_space_group_name_Hall '-P 2ybc'
_symmetry_space_group_name_H-M 'P 1 21/c 1'
_atom_sites_solution_hydrogens geom
_atom_sites_solution_primary direct
_atom_sites_solution_secondary difmap
_cell_angle_alpha 90.00
_cell_angle_beta 98.1630(11)
_cell_angle_gamma 90.00
_cell_formula_units_Z 4
_cell_length_a 17.1005(11)
_cell_length_b 10.6509(6)
_cell_length_c 15.0484(9)
_cell_measurement_reflns_used 5718
_cell_measurement_temperature 291(2)
_cell_measurement_theta_max 26.12
_cell_measurement_theta_min 2.11
_cell_volume 2713.1(3)
_computing_cell_refinement 'SAINT (Bruker, 2000)'
_computing_data_collection 'SMART (Bruker, 2000)'
_computing_data_reduction SAINT
_computing_molecular_graphics SHELXTL
_computing_publication_material SHELXTL
_computing_structure_refinement SHELXTL
_computing_structure_solution 'SHELXTL (Bruker, 2000)'
_diffrn_ambient_temperature 291(2)
_diffrn_measured_fraction_theta_full 0.999
_diffrn_measured_fraction_theta_max 0.999
_diffrn_measurement_device_type 'Bruker SMART APEX CCD'
_diffrn_measurement_method '\f and \w'
_diffrn_radiation_monochromator graphite
_diffrn_radiation_source 'sealed tube'
_diffrn_radiation_type MoK\a
_diffrn_radiation_wavelength 0.71073
_diffrn_reflns_av_R_equivalents 0.0337
_diffrn_reflns_av_sigmaI/netI 0.0495
_diffrn_reflns_limit_h_max 12
_diffrn_reflns_limit_h_min -21
_diffrn_reflns_limit_k_max 13
_diffrn_reflns_limit_k_min -13
_diffrn_reflns_limit_l_max 18
_diffrn_reflns_limit_l_min -18
_diffrn_reflns_number 14024
_diffrn_reflns_theta_full 26.00
_diffrn_reflns_theta_max 26.00
_diffrn_reflns_theta_min 2.26
_exptl_absorpt_coefficient_mu 0.112
_exptl_absorpt_correction_T_max 0.97
_exptl_absorpt_correction_T_min 0.97
_exptl_absorpt_correction_type multi-scan
_exptl_absorpt_process_details '(SADABS; Bruker, 2000)'
_exptl_crystal_colour yellow
_exptl_crystal_density_diffrn 1.460
_exptl_crystal_density_method 'not measured'
_exptl_crystal_description block
_exptl_crystal_F_000 1232
_exptl_crystal_size_max 0.30
_exptl_crystal_size_mid 0.26
_exptl_crystal_size_min 0.24
_refine_diff_density_max 0.218
_refine_diff_density_min -0.202
_refine_ls_extinction_method none
_refine_ls_goodness_of_fit_ref 1.041
_refine_ls_hydrogen_treatment constr
_refine_ls_matrix_type full
_refine_ls_number_parameters 397
_refine_ls_number_reflns 5326
_refine_ls_number_restraints 0
_refine_ls_restrained_S_all 1.041
_refine_ls_R_factor_all 0.0861
_refine_ls_R_factor_gt 0.0546
_refine_ls_shift/su_max 0.000
_refine_ls_shift/su_mean 0.000
_refine_ls_structure_factor_coef Fsqd
_refine_ls_weighting_details 'calc w=1/[\s^2^(Fo^2^)+(0.0648P)^2^+0.0937P] where P=(Fo^2^+2Fc^2^)/3'
_refine_ls_weighting_scheme calc
_refine_ls_wR_factor_gt 0.1269
_refine_ls_wR_factor_ref 0.1343
_reflns_number_gt 3493
_reflns_number_total 5326
_reflns_threshold_expression I>2\s(I)
_cod_data_source_file cv2260.cif
_cod_data_source_block I
_cod_original_sg_symbol_H-M 'P 21/c'
_cod_database_code 2214140
_cod_database_fobs_code 2214140

loop_
_symmetry_equiv_pos_as_xyz
'x, y, z'
'-x, y+1/2, -z+1/2'
'-x, -y, -z'
'x, -y-1/2, z-1/2'

loop_
_atom_site_type_symbol
_atom_site_label
_atom_site_fract_x
_atom_site_fract_y
_atom_site_fract_z
_atom_site_U_iso_or_equiv
_atom_site_adp_type
_atom_site_calc_flag
_atom_site_refinement_flags
_atom_site_occupancy
C C1 0.24207(14) 0.1731(2) 0.27043(15) 0.0513(6) Uani d . 1
H H1 0.2486 0.1938 0.3345 0.062 Uiso calc R 1
C C2 0.27985(14) 0.2795(2) 0.21614(15) 0.0478(5) Uani d . 1
H H2 0.3139 0.3318 0.2590 0.057 Uiso calc R 1
C C3 0.33138(13) 0.1800(2) 0.17889(15) 0.0465(5) Uani d . 1
H H3 0.3064 0.1544 0.1190 0.056 Uiso calc R 1
C C4 0.30906(14) 0.0838(2) 0.25000(15) 0.0465(5) Uani d . 1
H H4 0.2886 0.0048 0.2225 0.056 Uiso calc R 1
C C5 0.15684(14) 0.1418(2) 0.23690(16) 0.0516(6) Uani d . 1
C C6 0.13487(16) 0.0522(3) 0.17200(18) 0.0612(7) Uani d . 1
H H6 0.1731 0.0035 0.1502 0.073 Uiso calc R 1
C C7 0.05493(16) 0.0347(3) 0.13901(19) 0.0630(7) Uani d . 1
H H7 0.0396 -0.0255 0.0953 0.076 Uiso calc R 1
C C8 0.00024(13) 0.1065(2) 0.17144(16) 0.0487(5) Uani d . 1
C C9 0.02065(15) 0.1967(2) 0.23477(17) 0.0564(6) Uani d . 1
H H9 -0.0180 0.2466 0.2546 0.068 Uiso calc R 1
C C10 0.09907(15) 0.2134(2) 0.26906(18) 0.0578(6) Uani d . 1
H H10 0.1133 0.2726 0.3138 0.069 Uiso calc R 1
C C11 0.22659(14) 0.3643(2) 0.15479(17) 0.0510(6) Uani d . 1
C C12 0.20188(15) 0.4766(2) 0.18928(17) 0.0549(6) Uani d . 1
H H12 0.2202 0.4981 0.2485 0.066 Uiso calc R 1
C C13 0.15098(16) 0.5565(2) 0.13770(18) 0.0593(7) Uani d . 1
H H13 0.1350 0.6313 0.1614 0.071 Uiso calc R 1
C C14 0.12455(16) 0.5239(3) 0.05148(19) 0.0615(7) Uani d . 1
C C15 0.14666(15) 0.4132(2) 0.01427(18) 0.0588(6) Uani d . 1
H H15 0.1271 0.3922 -0.0447 0.071 Uiso calc R 1
C C16 0.19831(16) 0.3346(2) 0.06639(17) 0.0601(7) Uani d . 1
H H16 0.2144 0.2605 0.0418 0.072 Uiso calc R 1
C C17 0.41546(15) 0.2195(2) 0.17426(15) 0.0497(5) Uani d . 1
C C18 0.47535(14) 0.1283(2) 0.15019(15) 0.0466(5) Uani d . 1
C C19 0.54917(15) 0.1712(3) 0.14035(18) 0.0584(6) Uani d . 1
H H19 0.5615 0.2554 0.1513 0.070 Uiso calc R 1
C C20 0.60527(15) 0.0923(2) 0.11459(17) 0.0560(6) Uani d . 1
H H20 0.6556 0.1220 0.1098 0.067 Uiso calc R 1
C C21 0.58645(14) -0.0291(2) 0.09623(15) 0.0493(6) Uani d . 1
C C22 0.51468(15) -0.0784(2) 0.10701(16) 0.0535(6) Uani d . 1
H H22 0.5037 -0.1631 0.0964 0.064 Uiso calc R 1
C C23 0.45837(14) 0.0018(2) 0.13435(16) 0.0515(6) Uani d . 1
H H23 0.4090 -0.0295 0.1421 0.062 Uiso calc R 1
C C24 0.36941(14) 0.0631(2) 0.33040(15) 0.0453(5) Uani d . 1
C C25 0.34748(13) -0.0183(2) 0.40435(15) 0.0451(5) Uani d . 1
C C26 0.39091(14) -0.0081(2) 0.48922(16) 0.0523(6) Uani d . 1
H H26 0.4313 0.0509 0.4992 0.063 Uiso calc R 1
C C27 0.37552(16) -0.0831(2) 0.55852(18) 0.0587(6) Uani d . 1
H H27 0.4052 -0.0766 0.6151 0.070 Uiso calc R 1
C C28 0.31505(15) -0.1683(2) 0.54202(17) 0.0539(6) Uani d . 1
C C29 0.27006(15) -0.1799(2) 0.46023(17) 0.0552(6) Uani d . 1
H H29 0.2297 -0.2391 0.4510 0.066 Uiso calc R 1
C C30 0.28551(14) -0.1019(2) 0.39095(17) 0.0529(6) Uani d . 1
H H30 0.2539 -0.1061 0.3354 0.063 Uiso calc R 1
N N1 -0.08286(14) 0.0903(2) 0.13593(15) 0.0591(5) Uani d . 1
N N2 0.07123(13) 0.6107(2) -0.00524(16) 0.0608(6) Uani d . 1
N N3 0.64516(13) -0.1109(2) 0.06240(13) 0.0562(5) Uani d . 1
N N4 0.30011(13) -0.2532(2) 0.61511(15) 0.0561(5) Uani d . 1
O O1 -0.13121(11) 0.16035(19) 0.16093(12) 0.0681(5) Uani d . 1
O O2 -0.10009(11) 0.00350(18) 0.08137(13) 0.0669(5) Uani d . 1
O O3 0.04865(12) 0.57942(18) -0.08239(15) 0.0708(5) Uani d . 1
O O4 0.05367(11) 0.70834(19) 0.02810(13) 0.0674(5) Uani d . 1
O O5 0.71007(11) -0.06971(17) 0.06117(12) 0.0618(5) Uani d . 1
O O6 0.62652(10) -0.21424(16) 0.03760(11) 0.0532(4) Uani d . 1
O O7 0.43348(10) 0.32942(16) 0.18512(12) 0.0588(4) Uani d . 1
O O8 0.33738(11) -0.24460(17) 0.68674(12) 0.0636(5) Uani d . 1
O O9 0.25094(11) -0.33148(18) 0.59804(12) 0.0681(5) Uani d . 1
O O10 0.43402(10) 0.11166(17) 0.33775(12) 0.0590(4) Uani d . 1

loop_
_atom_site_aniso_label
_atom_site_aniso_U_11
_atom_site_aniso_U_22
_atom_site_aniso_U_33
_atom_site_aniso_U_12
_atom_site_aniso_U_13
_atom_site_aniso_U_23
C1 0.0532(14) 0.0555(14) 0.0430(12) 0.0094(11) -0.0011(10) -0.0029(10)
C2 0.0485(13) 0.0510(13) 0.0429(11) 0.0063(10) 0.0031(10) -0.0036(10)
C3 0.0492(12) 0.0489(13) 0.0397(11) 0.0089(10) 0.0003(9) -0.0022(9)
C4 0.0480(13) 0.0484(13) 0.0437(12) 0.0042(10) 0.0086(10) -0.0044(10)
C5 0.0528(14) 0.0532(14) 0.0492(13) 0.0076(11) 0.0080(11) 0.0114(11)
C6 0.0532(15) 0.0659(16) 0.0620(15) 0.0087(12) -0.0003(12) -0.0079(13)
C7 0.0588(16) 0.0633(16) 0.0618(15) 0.0047(13) -0.0088(13) -0.0081(13)
C8 0.0433(12) 0.0533(13) 0.0515(13) -0.0105(11) 0.0140(10) 0.0147(11)
C9 0.0597(15) 0.0497(14) 0.0598(15) 0.0166(12) 0.0081(12) 0.0136(12)
C10 0.0609(15) 0.0561(15) 0.0599(14) 0.0143(12) 0.0203(12) 0.0095(12)
C11 0.0510(13) 0.0500(13) 0.0541(13) 0.0116(11) 0.0147(11) 0.0058(11)
C12 0.0545(14) 0.0590(15) 0.0528(14) 0.0183(12) 0.0132(11) 0.0002(11)
C13 0.0663(16) 0.0515(14) 0.0651(16) 0.0170(12) 0.0266(13) 0.0165(12)
C14 0.0620(16) 0.0591(16) 0.0653(16) 0.0108(12) 0.0157(13) 0.0305(13)
C15 0.0600(16) 0.0597(16) 0.0541(14) 0.0070(12) -0.0007(12) 0.0139(12)
C16 0.0673(16) 0.0534(14) 0.0576(15) 0.0265(12) 0.0015(12) 0.0058(12)
C17 0.0582(14) 0.0444(13) 0.0459(12) 0.0028(11) 0.0053(10) 0.0024(10)
C18 0.0480(12) 0.0505(13) 0.0407(11) 0.0028(10) 0.0041(9) 0.0051(10)
C19 0.0562(15) 0.0601(15) 0.0586(14) -0.0125(12) 0.0074(12) -0.0097(12)
C20 0.0557(15) 0.0589(16) 0.0564(14) -0.0107(12) 0.0184(12) -0.0023(12)
C21 0.0466(13) 0.0590(15) 0.0420(12) 0.0068(11) 0.0052(10) 0.0048(10)
C22 0.0615(15) 0.0461(13) 0.0534(14) 0.0022(11) 0.0097(11) 0.0044(11)
C23 0.0477(13) 0.0531(14) 0.0559(14) 0.0010(11) 0.0142(11) 0.0080(11)
C24 0.0455(13) 0.0430(12) 0.0478(12) 0.0076(10) 0.0077(10) -0.0049(10)
C25 0.0466(12) 0.0420(12) 0.0460(12) 0.0087(10) 0.0039(10) -0.0006(9)
C26 0.0492(13) 0.0545(14) 0.0501(13) -0.0020(11) -0.0031(10) 0.0060(11)
C27 0.0560(15) 0.0634(16) 0.0532(14) 0.0083(13) -0.0045(11) 0.0092(12)
C28 0.0593(15) 0.0425(13) 0.0602(15) 0.0093(11) 0.0090(12) 0.0130(11)
C29 0.0551(14) 0.0508(14) 0.0586(14) -0.0033(11) 0.0047(11) 0.0039(11)
C30 0.0450(13) 0.0599(15) 0.0524(13) -0.0018(11) 0.0026(10) -0.0015(11)
N1 0.0540(12) 0.0598(13) 0.0608(13) 0.0059(11) -0.0017(10) 0.0126(11)
N2 0.0618(13) 0.0553(13) 0.0653(14) 0.0142(11) 0.0088(11) 0.0298(11)
N3 0.0546(13) 0.0653(15) 0.0479(11) 0.0064(11) 0.0049(9) 0.0010(10)
N4 0.0564(13) 0.0480(12) 0.0615(13) -0.0013(10) 0.0005(11) 0.0181(9)
O1 0.0551(11) 0.0851(14) 0.0651(11) 0.0209(10) 0.0122(9) 0.0273(10)
O2 0.0621(11) 0.0652(12) 0.0650(11) -0.0193(9) -0.0194(9) 0.0111(10)
O3 0.0671(12) 0.0650(12) 0.0735(13) 0.0146(9) -0.0133(10) 0.0153(10)
O4 0.0670(12) 0.0633(12) 0.0662(11) 0.0141(10) -0.0104(9) 0.0162(10)
O5 0.0615(12) 0.0660(11) 0.0625(11) 0.0013(9) 0.0247(9) -0.0231(9)
O6 0.0545(10) 0.0524(10) 0.0579(10) 0.0135(8) 0.0260(8) -0.0019(8)
O7 0.0618(10) 0.0510(10) 0.0661(11) -0.0042(8) 0.0177(9) -0.0080(8)
O8 0.0646(11) 0.0615(11) 0.0602(11) -0.0165(9) -0.0063(9) 0.0229(8)
O9 0.0729(12) 0.0657(11) 0.0595(10) -0.0248(10) -0.0116(9) 0.0278(9)
O10 0.0528(10) 0.0618(11) 0.0622(11) -0.0123(9) 0.0076(8) 0.0047(8)

loop_
_atom_type_symbol
_atom_type_description
_atom_type_scat_dispersion_real
_atom_type_scat_dispersion_imag
_atom_type_scat_source
C C 0.0033 0.0016 'International Tables Vol C Tables 4.2.6.8 and 6.1.1.4'
H H 0.0000 0.0000 'International Tables Vol C Tables 4.2.6.8 and 6.1.1.4'
N N 0.0061 0.0033 'International Tables Vol C Tables 4.2.6.8 and 6.1.1.4'
O O 0.0106 0.0060 'International Tables Vol C Tables 4.2.6.8 and 6.1.1.4'

loop_
_geom_angle_atom_site_label_1
_geom_angle_atom_site_label_2
_geom_angle_atom_site_label_3
_geom_angle
C5 C1 C4 120.2(2)
C5 C1 C2 115.44(18)
C4 C1 C2 88.26(17)
C5 C1 H1 110.4
C4 C1 H1 110.4
C2 C1 H1 110.4
C11 C2 C3 121.33(19)
C11 C2 C1 119.33(19)
C3 C2 C1 89.53(17)
C11 C2 H2 108.3
C3 C2 H2 108.3
C1 C2 H2 108.3
C17 C3 C2 115.09(19)
C17 C3 C4 122.68(18)
C2 C3 C4 89.65(17)
C17 C3 H3 109.2
C2 C3 H3 109.2
C4 C3 H3 109.2
C24 C4 C1 112.03(18)
C24 C4 C3 116.30(19)
C1 C4 C3 89.60(17)
C24 C4 H4 112.3
C1 C4 H4 112.3
C3 C4 H4 112.3
C6 C5 C10 119.4(2)
C6 C5 C1 122.8(2)
C10 C5 C1 117.6(2)
C5 C6 C7 119.8(3)
C5 C6 H6 120.1
C7 C6 H6 120.1
C8 C7 C6 119.2(2)
C8 C7 H7 120.4
C6 C7 H7 120.4
C7 C8 C9 122.0(2)
C7 C8 N1 119.4(2)
C9 C8 N1 118.7(2)
C8 C9 C10 119.4(2)
C8 C9 H9 120.3
C10 C9 H9 120.3
C9 C10 C5 120.1(3)
C9 C10 H10 119.9
C5 C10 H10 119.9
C16 C11 C12 118.1(2)
C16 C11 C2 123.4(2)
C12 C11 C2 118.5(2)
C13 C12 C11 121.5(3)
C13 C12 H12 119.3
C11 C12 H12 119.3
C14 C13 C12 118.7(2)
C14 C13 H13 120.7
C12 C13 H13 120.7
C13 C14 C15 122.2(2)
C13 C14 N2 119.1(3)
C15 C14 N2 118.7(3)
C16 C15 C14 118.6(3)
C16 C15 H15 120.7
C14 C15 H15 120.7
C15 C16 C11 121.0(2)
C15 C16 H16 119.5
C11 C16 H16 119.5
O7 C17 C18 119.3(2)
O7 C17 C3 119.2(2)
C18 C17 C3 121.3(2)
C19 C18 C23 118.5(2)
C19 C18 C17 118.9(2)
C23 C18 C17 122.6(2)
C18 C19 C20 121.2(2)
C18 C19 H19 119.4
C20 C19 H19 119.4
C21 C20 C19 119.2(2)
C21 C20 H20 120.4
C19 C20 H20 120.4
C20 C21 C22 122.4(2)
C20 C21 N3 118.8(2)
C22 C21 N3 118.8(2)
C21 C22 C23 118.0(2)
C21 C22 H22 121.0
C23 C22 H22 121.0
C18 C23 C22 120.6(2)
C18 C23 H23 119.7
C22 C23 H23 119.7
O10 C24 C4 121.9(2)
O10 C24 C25 120.0(2)
C4 C24 C25 118.1(2)
C30 C25 C26 119.0(2)
C30 C25 C24 122.2(2)
C26 C25 C24 118.7(2)
C27 C26 C25 121.3(2)
C27 C26 H26 119.3
C25 C26 H26 119.3
C26 C27 C28 118.0(2)
C26 C27 H27 121.0
C28 C27 H27 121.0
C29 C28 C27 122.6(2)
C29 C28 N4 118.9(2)
C27 C28 N4 118.5(2)
C28 C29 C30 118.8(2)
C28 C29 H29 120.6
C30 C29 H29 120.6
C25 C30 C29 120.1(2)
C25 C30 H30 119.9
C29 C30 H30 119.9
O1 N1 O2 123.6(2)
O1 N1 C8 119.1(2)
O2 N1 C8 117.2(2)
O4 N2 O3 124.5(2)
O4 N2 C14 117.8(2)
O3 N2 C14 117.7(2)
O6 N3 O5 122.8(2)
O6 N3 C21 119.3(2)
O5 N3 C21 117.9(2)
O8 N4 O9 121.9(2)
O8 N4 C28 120.5(2)
O9 N4 C28 117.5(2)

loop_
_geom_bond_atom_site_label_1
_geom_bond_atom_site_label_2
_geom_bond_distance
C1 C5 1.510(3)
C1 C4 1.553(3)
C1 C2 1.587(3)
C1 H1 0.9800
C2 C11 1.503(3)
C2 C3 1.534(3)
C2 H2 0.9800
C3 C17 1.509(3)
C3 C4 1.567(3)
C3 H3 0.9800
C4 C24 1.491(3)
C4 H4 0.9800
C5 C6 1.379(4)
C5 C10 1.388(3)
C6 C7 1.399(4)
C6 H6 0.9300
C7 C8 1.351(4)
C7 H7 0.9300
C8 C9 1.364(4)
C8 N1 1.456(3)
C9 C10 1.378(4)
C9 H9 0.9300
C10 H10 0.9300
C11 C16 1.386(4)
C11 C12 1.394(3)
C12 C13 1.375(3)
C12 H12 0.9300
C13 C14 1.357(4)
C13 H13 0.9300
C14 C15 1.381(4)
C14 N2 1.481(3)
C15 C16 1.378(3)
C15 H15 0.9300
C16 H16 0.9300
C17 O7 1.215(3)
C17 C18 1.493(3)
C18 C19 1.370(3)
C18 C23 1.392(3)
C19 C20 1.372(4)
C19 H19 0.9300
C20 C21 1.352(3)
C20 H20 0.9300
C21 C22 1.366(3)
C21 N3 1.474(3)
C22 C23 1.392(3)
C22 H22 0.9300
C23 H23 0.9300
C24 O10 1.211(3)
C24 C25 1.500(3)
C25 C30 1.377(3)
C25 C26 1.387(3)
C26 C27 1.369(3)
C26 H26 0.9300
C27 C28 1.371(4)
C27 H27 0.9300
C28 C29 1.361(4)
C28 N4 1.474(3)
C29 C30 1.388(3)
C29 H29 0.9300
C30 H30 0.9300
N1 O1 1.212(3)
N1 O2 1.244(3)
N2 O4 1.211(3)
N2 O3 1.217(3)
N3 O6 1.191(3)
N3 O5 1.196(3)
N4 O8 1.175(3)
N4 O9 1.186(3)
